data_7056486
loop_
_publ_author_name
'karami, kazem'
'Hosseini-Kharat, Mahboubeh'
'Saeidifar, Maryam'
'Rizzoli, Corrado'
'Zahedi-Nasab, Reza'
'Sohrabijam, Zahra'
'Sharifi, Tayebeh'

_publ_section_title
;
 Novel Pd(II) CNO pincer complex of MR (methyl red): synthesis, crystal
 structure, interaction with human serum albumin (HSA) in vitro and
 molecular docking
;
_journal_name_full 'New J. Chem.'
_journal_paper_doi 10.1039/C7NJ01415E
_journal_year 2017
_chemical_formula_moiety 'C17 H19 N3 O3 Pd S'
_chemical_formula_sum 'C17 H19 N3 O3 Pd S'
_chemical_formula_weight 451.81
_chemical_name_systematic r4
_space_group_IT_number 14
_symmetry_cell_setting monoclinic
_symmetry_space_group_name_Hall '-P 2ybc'
_symmetry_space_group_name_H-M 'P 1 21/c 1'
_atom_sites_solution_hydrogens geom
_atom_sites_solution_primary direct
_atom_sites_solution_secondary difmap
_audit_update_record
;
2017-04-15 deposited with the CCDC.
2017-07-27 downloaded from the CCDC.
;
_cell_angle_alpha 90.00
_cell_angle_beta 98.7126(11)
_cell_angle_gamma 90.00
_cell_formula_units_Z 4
_cell_length_a 8.3219(6)
_cell_length_b 11.2480(9)
_cell_length_c 18.4098(14)
_cell_measurement_temperature 295(2)
_cell_measurement_theta_max 22.52
_cell_measurement_theta_min 6.38
_cell_volume 1703.4(2)
_computing_cell_refinement 'SAINT (Bruker, 2008)'
_computing_data_collection 'APEX2 (Bruker, 2008)'
_computing_data_reduction SAINT
_computing_structure_refinement 'SHELX97-L (Sheldrick, 2008)'
_computing_structure_solution 'SIR97 (Altomare et al., 1999)'
_diffrn_ambient_temperature 295(2)
_diffrn_measured_fraction_theta_full 1.000
_diffrn_measured_fraction_theta_max 1.000
_diffrn_measurement_device 'Bruker APEX-II CCD'
_diffrn_measurement_method '\w scans'
_diffrn_radiation_monochromator graphite
_diffrn_radiation_source 'fine-focus sealed tube'
_diffrn_radiation_type MoK\a
_diffrn_radiation_wavelength 0.71073
_diffrn_reflns_av_R_equivalents 0.0396
_diffrn_reflns_av_sigmaI/netI 0.0261
_diffrn_reflns_limit_h_max 9
_diffrn_reflns_limit_h_min -9
_diffrn_reflns_limit_k_max 13
_diffrn_reflns_limit_k_min -13
_diffrn_reflns_limit_l_max 22
_diffrn_reflns_limit_l_min -22
_diffrn_reflns_number 18317
_diffrn_reflns_theta_full 25.24
_diffrn_reflns_theta_max 25.24
_diffrn_reflns_theta_min 2.13
_exptl_absorpt_coefficient_mu 1.234
_exptl_absorpt_correction_T_max 0.946
_exptl_absorpt_correction_T_min 0.848
_exptl_absorpt_correction_type multi-scan
_exptl_absorpt_process_details 'SADABS (Bruker, 2008)'
_exptl_crystal_colour black
_exptl_crystal_density_diffrn 1.762
_exptl_crystal_density_method 'not measured'
_exptl_crystal_description prism
_exptl_crystal_F_000 912
_exptl_crystal_recrystallization_method 'Re-crystallisation from solvent: DMSO-Ether'
_exptl_crystal_size_max 0.17
_exptl_crystal_size_mid 0.10
_exptl_crystal_size_min 0.05
_refine_diff_density_max 0.844
_refine_diff_density_min -0.438
_refine_diff_density_rms 0.095
_refine_ls_extinction_method none
_refine_ls_goodness_of_fit_ref 1.067
_refine_ls_hydrogen_treatment constr
_refine_ls_matrix_type full
_refine_ls_number_parameters 230
_refine_ls_number_reflns 3076
_refine_ls_number_restraints 0
_refine_ls_restrained_S_all 1.067
_refine_ls_R_factor_all 0.0307
_refine_ls_R_factor_gt 0.0275
_refine_ls_shift/su_max 0.001
_refine_ls_shift/su_mean 0.000
_refine_ls_structure_factor_coef Fsqd
_refine_ls_weighting_details 'calc w=1/[\s^2^(Fo^2^)+(0.0498P)^2^+0.6722P] where P=(Fo^2^+2Fc^2^)/3'
_refine_ls_weighting_scheme calc
_refine_ls_wR_factor_gt 0.0766
_refine_ls_wR_factor_ref 0.0794
_reflns_number_gt 2780
_reflns_number_total 3076
_reflns_threshold_expression I>2\s(I)
_cod_data_source_file c7nj01415e1.cif
_cod_data_source_block R4
_cod_depositor_comments
;
The following automatic conversions were performed:

'_symmetry_cell_setting' value 'Monoclinic' changed to 'monoclinic'
according to
/home/data/users/saulius/crontab/automatic-downloads/rss-feeds/RSC/lib/dictionaries/cif_core.dic
dictionary named 'cif_core.dic' version 2.4.2 from 2011-04-26.

Automatic conversion script
Id: cif_fix_values 4973 2017-02-22 13:04:09Z antanas 

The following automatic conversions were performed:

data name '_iucr_refine_instruction_details' was replaced with
'_iucr_refine_instructions_details' as specified in the replacement
file 'data/replacement-values/replacement_tags.lst'.

Automatic conversion script
Id: cif_correct_tags 9268 2022-04-12 08:56:07Z antanas 
;
_cod_original_sg_symbol_H-M 'P 21/c'
_cod_database_code 7056486

loop_
_symmetry_equiv_pos_as_xyz
x,y,z
-x,y+1/2,-z+1/2
-x,-y,-z
x,-y-1/2,z-1/2

loop_
_atom_site_label
_atom_site_type_symbol
_atom_site_fract_x
_atom_site_fract_y
_atom_site_fract_z
_atom_site_U_iso_or_equiv
_atom_site_adp_type
_atom_site_occupancy
_atom_site_symmetry_multiplicity
_atom_site_calc_flag
_atom_site_refinement_flags
Pd1 Pd 0.14935(2) 0.328085(17) 0.473094(10) 0.03141(10) Uani 1 1 d .
S1 S 0.24104(9) 0.19480(6) 0.56219(4) 0.03819(18) Uani 1 1 d .
O1 O 0.0084(3) 0.19402(17) 0.41942(12) 0.0478(5) Uani 1 1 d .
O2 O -0.2115(3) 0.12900(19) 0.34985(12) 0.0517(5) Uani 1 1 d .
O3 O 0.3768(3) 0.2174(2) 0.62178(14) 0.0657(7) Uani 1 1 d .
N1 N 0.0716(3) 0.44765(19) 0.39470(12) 0.0321(5) Uani 1 1 d .
N2 N 0.1274(3) 0.55542(19) 0.40413(12) 0.0351(5) Uani 1 1 d .
N3 N 0.5456(3) 0.6138(2) 0.66333(13) 0.0400(5) Uani 1 1 d .
C1 C -0.1085(4) 0.2067(3) 0.36533(15) 0.0379(6) Uani 1 1 d .
C2 C -0.1188(3) 0.3161(2) 0.31600(16) 0.0347(6) Uani 1 1 d .
C3 C -0.2274(4) 0.3051(3) 0.24995(17) 0.0411(7) Uani 1 1 d .
H3 H -0.2861 0.2349 0.2410 0.049 Uiso 1 1 calc R
C4 C -0.2501(4) 0.3937(3) 0.19826(16) 0.0452(7) Uani 1 1 d .
H4 H -0.3231 0.3831 0.1552 0.054 Uiso 1 1 calc R
C5 C -0.1649(4) 0.4982(3) 0.21027(16) 0.0429(7) Uani 1 1 d .
H5 H -0.1789 0.5581 0.1751 0.052 Uiso 1 1 calc R
C6 C -0.0584(3) 0.5142(3) 0.27457(15) 0.0394(6) Uani 1 1 d .
H6 H -0.0010 0.5852 0.2823 0.047 Uiso 1 1 calc R
C7 C -0.0356(3) 0.4254(2) 0.32834(14) 0.0315(5) Uani 1 1 d .
C8 C 0.2323(3) 0.5685(2) 0.46752(15) 0.0338(6) Uani 1 1 d .
C9 C 0.3032(4) 0.6800(2) 0.48546(17) 0.0394(7) Uani 1 1 d .
H9 H 0.2788 0.7440 0.4537 0.047 Uiso 1 1 calc R
C10 C 0.4083(4) 0.6948(3) 0.54975(17) 0.0394(6) Uani 1 1 d .
H10 H 0.4558 0.7687 0.5610 0.047 Uiso 1 1 calc R
C11 C 0.4452(3) 0.5992(2) 0.59901(14) 0.0343(6) Uani 1 1 d .
C12 C 0.3748(3) 0.4852(2) 0.57956(14) 0.0342(6) Uani 1 1 d .
H12 H 0.4010 0.4210 0.6109 0.041 Uiso 1 1 calc R
C13 C 0.2697(3) 0.4693(2) 0.51563(14) 0.0321(6) Uani 1 1 d .
C14 C 0.5903(4) 0.5161(3) 0.71402(17) 0.0498(7) Uani 1 1 d .
H14A H 0.6462 0.4563 0.6903 0.075 Uiso 1 1 calc R
H14B H 0.4940 0.4826 0.7286 0.075 Uiso 1 1 calc R
H14C H 0.6602 0.5450 0.7566 0.075 Uiso 1 1 calc R
C15 C 0.6157(4) 0.7292(3) 0.68494(18) 0.0516(8) Uani 1 1 d .
H15A H 0.5312 0.7879 0.6808 0.077 Uiso 1 1 calc R
H15B H 0.6932 0.7502 0.6534 0.077 Uiso 1 1 calc R
H15C H 0.6692 0.7256 0.7349 0.077 Uiso 1 1 calc R
C16 C 0.0706(4) 0.1499(3) 0.6019(2) 0.0557(9) Uani 1 1 d .
H16A H 0.0387 0.2132 0.6316 0.084 Uiso 1 1 calc R
H16B H 0.0982 0.0809 0.6320 0.084 Uiso 1 1 calc R
H16C H -0.0176 0.1311 0.5637 0.084 Uiso 1 1 calc R
C17 C 0.2828(5) 0.0600(3) 0.5181(2) 0.0606(9) Uani 1 1 d .
H17A H 0.2939 -0.0036 0.5532 0.091 Uiso 1 1 calc R
H17B H 0.3819 0.0683 0.4978 0.091 Uiso 1 1 calc R
H17C H 0.1950 0.0426 0.4794 0.091 Uiso 1 1 calc R

loop_
_atom_site_aniso_label
_atom_site_aniso_U_11
_atom_site_aniso_U_22
_atom_site_aniso_U_33
_atom_site_aniso_U_23
_atom_site_aniso_U_13
_atom_site_aniso_U_12
Pd1 0.03303(15) 0.02708(15) 0.03330(15) 0.00397(7) 0.00238(10) -0.00035(7)
S1 0.0372(4) 0.0337(4) 0.0419(4) 0.0105(3) 0.0006(3) -0.0018(3)
O1 0.0572(14) 0.0310(10) 0.0498(13) 0.0044(9) -0.0094(10) -0.0059(9)
O2 0.0583(14) 0.0397(12) 0.0535(13) 0.0039(10) -0.0028(10) -0.0147(10)
O3 0.0622(15) 0.0560(14) 0.0672(16) 0.0239(12) -0.0273(12) -0.0140(12)
N1 0.0317(11) 0.0304(11) 0.0341(12) 0.0030(9) 0.0051(9) 0.0015(9)
N2 0.0371(12) 0.0294(12) 0.0381(12) 0.0033(9) 0.0037(10) 0.0010(9)
N3 0.0410(13) 0.0383(13) 0.0389(13) -0.0028(10) 0.0003(10) -0.0043(10)
C1 0.0448(16) 0.0320(14) 0.0376(15) -0.0038(12) 0.0080(13) 0.0007(12)
C2 0.0339(14) 0.0358(15) 0.0351(15) -0.0014(11) 0.0079(12) 0.0046(11)
C3 0.0394(16) 0.0403(15) 0.0427(16) -0.0074(13) 0.0028(13) -0.0042(12)
C4 0.0431(16) 0.0559(19) 0.0341(15) -0.0038(13) -0.0024(12) 0.0053(14)
C5 0.0456(16) 0.0432(17) 0.0389(15) 0.0065(13) 0.0030(12) 0.0105(13)
C6 0.0404(15) 0.0375(15) 0.0391(15) 0.0039(12) 0.0025(12) 0.0006(12)
C7 0.0295(13) 0.0334(14) 0.0315(13) -0.0006(11) 0.0048(10) 0.0047(10)
C8 0.0351(14) 0.0303(13) 0.0358(14) 0.0026(11) 0.0048(11) 0.0023(11)
C9 0.0440(17) 0.0315(15) 0.0413(16) 0.0054(11) 0.0017(13) 0.0013(11)
C10 0.0388(15) 0.0298(14) 0.0486(17) -0.0031(12) 0.0032(13) -0.0037(12)
C11 0.0301(13) 0.0382(15) 0.0350(14) -0.0038(11) 0.0064(11) 0.0006(11)
C12 0.0361(14) 0.0313(14) 0.0349(14) 0.0040(11) 0.0045(11) -0.0008(11)
C13 0.0332(14) 0.0287(13) 0.0354(14) 0.0002(11) 0.0077(11) -0.0001(10)
C14 0.0514(18) 0.0517(19) 0.0426(17) 0.0035(14) -0.0044(14) 0.0003(14)
C15 0.0536(18) 0.0499(19) 0.0480(18) -0.0080(15) -0.0029(14) -0.0074(15)
C16 0.054(2) 0.0551(19) 0.061(2) 0.0196(16) 0.0184(17) 0.0029(16)
C17 0.073(2) 0.0425(19) 0.069(2) 0.0110(16) 0.0200(18) 0.0188(17)

loop_
_atom_type_symbol
_atom_type_description
_atom_type_scat_dispersion_real
_atom_type_scat_dispersion_imag
_atom_type_scat_source
Pd Pd -0.9988 1.0072 'International Tables Vol C Tables 4.2.6.8 and 6.1.1.4'
S S 0.1246 0.1234 'International Tables Vol C Tables 4.2.6.8 and 6.1.1.4'
O O 0.0106 0.0060 'International Tables Vol C Tables 4.2.6.8 and 6.1.1.4'
N N 0.0061 0.0033 'International Tables Vol C Tables 4.2.6.8 and 6.1.1.4'
C C 0.0033 0.0016 'International Tables Vol C Tables 4.2.6.8 and 6.1.1.4'
H H 0.0000 0.0000 'International Tables Vol C Tables 4.2.6.8 and 6.1.1.4'

loop_
_geom_angle_atom_site_label_1
_geom_angle_atom_site_label_2
_geom_angle_atom_site_label_3
_geom_angle
C13 Pd1 N1 80.50(10)
C13 Pd1 O1 173.12(9)
N1 Pd1 O1 92.72(8)
C13 Pd1 S1 98.63(8)
N1 Pd1 S1 179.03(6)
O1 Pd1 S1 88.16(6)
O3 S1 C16 108.34(17)
O3 S1 C17 107.83(18)
C16 S1 C17 99.77(18)
O3 S1 Pd1 124.13(10)
C16 S1 Pd1 106.60(12)
C17 S1 Pd1 107.50(12)
C1 O1 Pd1 126.51(18)
N2 N1 C7 116.4(2)
N2 N1 Pd1 117.33(16)
C7 N1 Pd1 126.29(17)
N1 N2 C8 112.7(2)
C11 N3 C15 121.2(2)
C11 N3 C14 122.3(2)
C15 N3 C14 116.5(2)
O2 C1 O1 121.3(3)
O2 C1 C2 117.6(3)
O1 C1 C2 121.1(3)
C3 C2 C7 116.8(2)
C3 C2 C1 114.5(2)
C7 C2 C1 128.7(3)
C4 C3 C2 122.6(3)
C4 C3 H3 118.7
C2 C3 H3 118.7
C3 C4 C5 119.8(3)
C3 C4 H4 120.1
C5 C4 H4 120.1
C4 C5 C6 120.0(3)
C4 C5 H5 120.0
C6 C5 H5 120.0
C5 C6 C7 121.0(3)
C5 C6 H6 119.5
C7 C6 H6 119.5
C6 C7 C2 119.8(2)
C6 C7 N1 118.9(2)
C2 C7 N1 121.3(2)
N2 C8 C9 119.5(2)
N2 C8 C13 120.0(2)
C9 C8 C13 120.5(2)
C10 C9 C8 120.1(2)
C10 C9 H9 119.9
C8 C9 H9 119.9
C9 C10 C11 120.7(2)
C9 C10 H10 119.6
C11 C10 H10 119.6
N3 C11 C10 121.0(2)
N3 C11 C12 120.2(2)
C10 C11 C12 118.7(2)
C13 C12 C11 121.1(2)
C13 C12 H12 119.5
C11 C12 H12 119.5
C12 C13 C8 118.8(2)
C12 C13 Pd1 131.8(2)
C8 C13 Pd1 109.41(18)
N3 C14 H14A 109.5
N3 C14 H14B 109.5
H14A C14 H14B 109.5
N3 C14 H14C 109.5
H14A C14 H14C 109.5
H14B C14 H14C 109.5
N3 C15 H15A 109.5
N3 C15 H15B 109.5
H15A C15 H15B 109.5
N3 C15 H15C 109.5
H15A C15 H15C 109.5
H15B C15 H15C 109.5
S1 C16 H16A 109.5
S1 C16 H16B 109.5
H16A C16 H16B 109.5
S1 C16 H16C 109.5
H16A C16 H16C 109.5
H16B C16 H16C 109.5
S1 C17 H17A 109.5
S1 C17 H17B 109.5
H17A C17 H17B 109.5
S1 C17 H17C 109.5
H17A C17 H17C 109.5
H17B C17 H17C 109.5

loop_
_geom_bond_atom_site_label_1
_geom_bond_atom_site_label_2
_geom_bond_distance
Pd1 C13 1.976(3)
Pd1 N1 2.007(2)
Pd1 O1 2.068(2)
Pd1 S1 2.2674(7)
S1 O3 1.473(2)
S1 C16 1.765(3)
S1 C17 1.779(3)
O1 C1 1.290(3)
O2 C1 1.227(4)
N1 N2 1.300(3)
N1 C7 1.422(3)
N2 C8 1.355(3)
N3 C11 1.352(3)
N3 C15 1.453(4)
N3 C14 1.453(4)
C1 C2 1.524(4)
C2 C3 1.407(4)
C2 C7 1.412(4)
C3 C4 1.372(4)
C3 H3 0.9300
C4 C5 1.373(4)
C4 H4 0.9300
C5 C6 1.379(4)
C5 H5 0.9300
C6 C7 1.399(4)
C6 H6 0.9300
C8 C9 1.404(4)
C8 C13 1.429(4)
C9 C10 1.371(5)
C9 H9 0.9300
C10 C11 1.410(4)
C10 H10 0.9300
C11 C12 1.432(4)
C12 C13 1.368(4)
C12 H12 0.9300
C14 H14A 0.9600
C14 H14B 0.9600
C14 H14C 0.9600
C15 H15A 0.9600
C15 H15B 0.9600
C15 H15C 0.9600
C16 H16A 0.9600
C16 H16B 0.9600
C16 H16C 0.9600
C17 H17A 0.9600
C17 H17B 0.9600
C17 H17C 0.9600
